data_4112317
loop_
_publ_author_name
'Elisa Barea'
'Jorge A. R. Navarro'
'Juan M. Salas'
'Norberto Masciocchi'
'Simona Galli'
'Angelo Sironi'

_publ_contact_author_address
;
     Departamento de Quimica Inorganica
     Facultad de Ciencias
     Universidad de Granada
     18071 Granada
     SPAIN
;
_publ_contact_author_email jarn@ugr.es
_publ_contact_author_fax 34-58-248526
_publ_contact_author_name 'Jorge A. R. Navarro '
_publ_contact_author_phone 34-58-248525
_publ_section_title
;
 Mineralomimetic Sodalite- and Muscovite-Type Coordination Frameworks.
 Dynamic Crystal-to-Crystal Interconversion Processes Sensitive to Ion
 Pair Recognition
;
_journal_name_full 'Journal of the American Chemical Society'
_journal_page_first 3014
_journal_page_last 3015
_journal_paper_doi 10.1021/ja039472e
_journal_volume 126
_journal_year 2004
_chemical_compound_source SYNTHETIC
_chemical_formula_sum 'C24 H24.5 Cu3 N14 O12.25'
_chemical_formula_weight 889.18
_chemical_name_common '[Cu(2-pymo)2]n.(NH4NO3.2H2O)n/3'
_space_group_IT_number 224
_symmetry_cell_setting cubic
_symmetry_space_group_name_Hall '-P 4bc 2bc 3'
_symmetry_space_group_name_H-M 'P n -3 m :2'
_atom_sites_solution_hydrogens none
_atom_sites_solution_primary direct
_atom_sites_solution_secondary difmap
_audit_creation_method SHELXL-97
_cell_angle_alpha 90.00
_cell_angle_beta 90.00
_cell_angle_gamma 90.00
_cell_formula_units_Z 4
_cell_length_a 15.6702(5)
_cell_length_b 15.6702(5)
_cell_length_c 15.6702(5)
_cell_measurement_temperature 298(2)
_cell_volume 3847.9(2)
_computing_data_reduction XPREP
_computing_molecular_graphics XP
_computing_publication_material 'SHELXL-97 (Sheldrick, 1997)'
_computing_structure_refinement 'SHELXL-97 (Sheldrick, 1997)'
_computing_structure_solution 'SHELXS-97 (Sheldrick, 1997)'
_diffrn_ambient_temperature 298(2)
_diffrn_measured_fraction_theta_full 0.919
_diffrn_measured_fraction_theta_max 0.919
_diffrn_measurement_device_type Enraf-Nonius-KappaCCD
_diffrn_radiation_monochromator graphite
_diffrn_radiation_source 'fine-focus sealed tube'
_diffrn_radiation_type MoK\a
_diffrn_radiation_wavelength 0.71073
_diffrn_reflns_av_R_equivalents 0.1626
_diffrn_reflns_av_sigmaI/netI 0.0660
_diffrn_reflns_limit_h_max 18
_diffrn_reflns_limit_h_min -1
_diffrn_reflns_limit_k_max 20
_diffrn_reflns_limit_k_min -1
_diffrn_reflns_limit_l_max 20
_diffrn_reflns_limit_l_min -1
_diffrn_reflns_number 5314
_diffrn_reflns_theta_full 27.48
_diffrn_reflns_theta_max 27.48
_diffrn_reflns_theta_min 1.84
_diffrn_standards_decay_% none
_exptl_absorpt_coefficient_mu 1.715
_exptl_absorpt_correction_T_max 0.847
_exptl_absorpt_correction_T_min 0.680
_exptl_absorpt_correction_type multi-scan
_exptl_crystal_colour purple
_exptl_crystal_density_diffrn 1.545
_exptl_crystal_description cubes
_exptl_crystal_F_000 1812
_exptl_crystal_size_max 0.1
_exptl_crystal_size_mid 0.1
_exptl_crystal_size_min 0.1
_refine_diff_density_max 0.391
_refine_diff_density_min -0.301
_refine_diff_density_rms 0.083
_refine_ls_extinction_method none
_refine_ls_goodness_of_fit_ref 0.967
_refine_ls_matrix_type full
_refine_ls_number_parameters 58
_refine_ls_number_reflns 865
_refine_ls_number_restraints 2
_refine_ls_restrained_S_all 0.966
_refine_ls_R_factor_all 0.2206
_refine_ls_R_factor_gt 0.0809
_refine_ls_shift/su_max 0.063
_refine_ls_shift/su_mean 0.005
_refine_ls_structure_factor_coef Fsqd
_refine_ls_weighting_details 'w=1/[\s^2^(Fo^2^)+(0.1500P)^2^+0.0000P] where P=(Fo^2^+2Fc^2^)/3'
_refine_ls_weighting_scheme calc
_refine_ls_wR_factor_gt 0.2247
_refine_ls_wR_factor_ref 0.3154
_reflns_number_gt 256
_reflns_number_total 865
_reflns_threshold_expression >2sigma(I)
_cod_data_source_file ja039472esi20031107_042030_2.cif
_cod_data_source_block NH4NO3@1C
_cod_depositor_comments
;
The following automatic conversions were performed:

'_refine_ls_weighting_scheme' value 'calc
w=1/[\s^2^(Fo^2^)+(0.1500P)^2^+0.0000P] where P=(Fo^2^+2Fc^2^)/3' was
changed to 'calc'. New tag '_refine_ls_weighting_details' was
created. The value of the new tag was set to
'w=1/[\s^2^(Fo^2^)+(0.1500P)^2^+0.0000P] where P=(Fo^2^+2Fc^2^)/3'.

Automatic conversion script
Id: cif_fix_values 3143 2015-03-26 13:38:13Z robertas 
;
_cod_original_sg_symbol_H-M 'P n -3 m'
_cod_database_code 4112317

loop_
_symmetry_equiv_pos_as_xyz
'x, y, z'
'-x+1/2, -y+1/2, z'
'-x+1/2, y, -z+1/2'
'x, -y+1/2, -z+1/2'
'z, x, y'
'z, -x+1/2, -y+1/2'
'-z+1/2, -x+1/2, y'
'-z+1/2, x, -y+1/2'
'y, z, x'
'-y+1/2, z, -x+1/2'
'y, -z+1/2, -x+1/2'
'-y+1/2, -z+1/2, x'
'y+1/2, x+1/2, -z'
'-y, -x, -z'
'y+1/2, -x, z+1/2'
'-y, x+1/2, z+1/2'
'x+1/2, z+1/2, -y'
'-x, z+1/2, y+1/2'
'-x, -z, -y'
'x+1/2, -z, y+1/2'
'z+1/2, y+1/2, -x'
'z+1/2, -y, x+1/2'
'-z, y+1/2, x+1/2'
'-z, -y, -x'
'-x, -y, -z'
'x-1/2, y-1/2, -z'
'x-1/2, -y, z-1/2'
'-x, y-1/2, z-1/2'
'-z, -x, -y'
'-z, x-1/2, y-1/2'
'z-1/2, x-1/2, -y'
'z-1/2, -x, y-1/2'
'-y, -z, -x'
'y-1/2, -z, x-1/2'
'-y, z-1/2, x-1/2'
'y-1/2, z-1/2, -x'
'-y-1/2, -x-1/2, z'
'y, x, z'
'-y-1/2, x, -z-1/2'
'y, -x-1/2, -z-1/2'
'-x-1/2, -z-1/2, y'
'x, -z-1/2, -y-1/2'
'x, z, y'
'-x-1/2, z, -y-1/2'
'-z-1/2, -y-1/2, x'
'-z-1/2, y, -x-1/2'
'z, -y-1/2, -x-1/2'
'z, y, x'

loop_
_atom_site_label
_atom_site_type_symbol
_atom_site_fract_x
_atom_site_fract_y
_atom_site_fract_z
_atom_site_U_iso_or_equiv
_atom_site_adp_type
_atom_site_occupancy
_atom_site_calc_flag
_atom_site_refinement_flags
Cu1 Cu 0.5000 0.7500 0.2500 0.1135(14) Uani 1 d S
N1 N 0.4122(5) 0.8210(6) 0.1945(6) 0.114(3) Uani 1 d .
C2 C 0.3739(8) 0.7783(15) 0.1261(8) 0.126(6) Uani 1 d S
C5 C 0.3270(8) 0.9471(10) 0.1730(8) 0.136(5) Uani 1 d S
O2 O 0.3952(5) 0.7079(8) 0.1048(5) 0.125(4) Uani 1 d S
C6 C 0.3915(8) 0.9020(8) 0.2176(9) 0.135(4) Uani 1 d .
O1W O 0.467(3) 0.542(4) 0.100(3) 0.167(19) Uiso 0.17 d P
N1AM N 0.5000 0.566(3) 0.066(3) 0.10(2) Uiso 0.17 d SP
O2W O 0.5000 1.0000 0.0000 0.33(11) Uiso 0.25 d SP
O3W O 0.245(6) 0.343(5) 0.157(5) 0.25(4) Uiso 0.17 d SP
O2N O 0.066(3) 1.066(3) 0.138(3) 0.27(3) Uiso 0.33 d SPD
O1N O 0.167(3) 1.167(3) 0.167(3) 0.37(5) Uiso 0.50 d SPD
N1N N 0.121(3) 1.121(3) 0.121(3) 0.22(3) Uiso 0.50 d SPD

loop_
_atom_site_aniso_label
_atom_site_aniso_U_11
_atom_site_aniso_U_22
_atom_site_aniso_U_33
_atom_site_aniso_U_23
_atom_site_aniso_U_13
_atom_site_aniso_U_12
Cu1 0.116(2) 0.1121(15) 0.1121(15) -0.0203(16) 0.000 0.000
N1 0.107(6) 0.102(6) 0.133(7) 0.006(6) 0.006(6) 0.001(5)
C2 0.115(8) 0.149(17) 0.115(8) 0.013(8) -0.023(11) -0.013(8)
C5 0.151(9) 0.107(13) 0.151(9) 0.007(7) 0.006(13) -0.007(7)
O2 0.136(6) 0.105(7) 0.136(6) -0.020(5) -0.011(7) 0.020(5)
C6 0.139(9) 0.112(9) 0.154(11) -0.008(8) 0.022(8) -0.004(8)

loop_
_atom_type_symbol
_atom_type_description
_atom_type_scat_dispersion_real
_atom_type_scat_dispersion_imag
_atom_type_scat_source
C C 0.0033 0.0016 'International Tables Vol C Tables 4.2.6.8 and 6.1.1.4'
H H 0.0000 0.0000 'International Tables Vol C Tables 4.2.6.8 and 6.1.1.4'
N N 0.0061 0.0033 'International Tables Vol C Tables 4.2.6.8 and 6.1.1.4'
O O 0.0106 0.0060 'International Tables Vol C Tables 4.2.6.8 and 6.1.1.4'
Cu Cu 0.3201 1.2651 'International Tables Vol C Tables 4.2.6.8 and 6.1.1.4'

loop_
_geom_angle_atom_site_label_1
_geom_angle_atom_site_label_2
_geom_angle_atom_site_label_3
_geom_angle
_geom_angle_site_symmetry_1
_geom_angle_site_symmetry_3
N1 Cu1 N1 89.4(5) 4_565 18_654
N1 Cu1 N1 91.5(5) 4_565 .
N1 Cu1 N1 170.1(6) 18_654 .
N1 Cu1 N1 170.1(5) 4_565 19_666
N1 Cu1 N1 91.5(5) 18_654 19_666
N1 Cu1 N1 89.4(5) . 19_666
C6 N1 C2 123.3(13) . .
C6 N1 Cu1 125.1(8) . .
C2 N1 Cu1 111.6(10) . .
O2 C2 N1 122.2(10) . .
O2 C2 N1 122.2(10) . 46_656
N1 C2 N1 115.4(19) . 46_656
C6 C5 C6 116.9(16) 46_656 .
N1 C6 C5 120.3(13) . .
N1AM O1W O1W 90(4) . 46_656
N1AM O1W O1W 8(7) . 18_654
O1W O1W O1W 94(2) 46_656 18_654
N1AM O1W N1AM 60(4) . 35_665
O1W O1W N1AM 30(2) 46_656 35_665
O1W O1W N1AM 64(2) 18_654 35_665
N1AM O1W O1W 82(5) . 38
O1W O1W O1W 120.000(6) 46_656 38
O1W O1W O1W 86(2) 18_654 38
N1AM O1W O1W 112(3) 35_665 38
N1AM O1W N1AM 55(5) . 32_665
O1W O1W N1AM 114(3) 46_656 32_665
O1W O1W N1AM 59(3) 18_654 32_665
N1AM O1W N1AM 94(5) 35_665 32_665
O1W O1W N1AM 27.6(16) 38 32_665
O1W N1AM O1W 164(10) . 18_654
O1W N1AM N1AM 98(5) . 32_665
O1W N1AM N1AM 90(4) 18_654 32_665
O1W N1AM N1AM 90(4) . 35_665
O1W N1AM N1AM 98(5) 18_654 35_665
N1AM N1AM N1AM 120.0 32_665 35_665
O1W N1AM O1W 61(5) . 46_656
O1W N1AM O1W 126(4) 18_654 46_656
N1AM N1AM O1W 120(3) 32_665 46_656
N1AM N1AM O1W 30(2) 35_665 46_656
O1W N1AM O1W 126(4) . 32_665
O1W N1AM O1W 61(5) 18_654 32_665
N1AM N1AM O1W 30(2) 32_665 32_665
N1AM N1AM O1W 120(3) 35_665 32_665
O1W N1AM O1W 137(6) 46_656 32_665
O1W N1AM O1W 70(5) . 38
O1W N1AM O1W 117(4) 18_654 38
N1AM N1AM O1W 27.6(16) 32_665 38
N1AM N1AM O1W 118(3) 35_665 38
O1W N1AM O1W 104(5) 46_656 38
O1W N1AM O1W 57(3) 32_665 38
O1W N1AM O1W 117(4) . 35_665
O1W N1AM O1W 70(5) 18_654 35_665
N1AM N1AM O1W 118(3) 32_665 35_665
N1AM N1AM O1W 27.7(17) 35_665 35_665
O1W N1AM O1W 57(3) 46_656 35_665
O1W N1AM O1W 104(5) 32_665 35_665
O1W N1AM O1W 132(6) 38 35_665
N1N O2N O2N 50(3) . 5_564
N1N O2N O2N 50(3) . 9_465
O2N O2N O2N 60.000(2) 5_564 9_465
N1N O1N O3W 116(6) . 6_565
N1N O1N O3W 116(6) . 2_565
O3W O1N O3W 102(7) 6_565 2_565
N1N O1N O3W 116(6) . 10_565
O3W O1N O3W 102(7) 6_565 10_565
O3W O1N O3W 102(7) 2_565 10_565
O2N N1N O2N 80(6) 5_564 9_465
O2N N1N O2N 80(6) 5_564 .
O2N N1N O2N 80(6) 9_465 .
O2N N1N O1N 132(4) 5_564 .
O2N N1N O1N 132(4) 9_465 .
O2N N1N O1N 132(4) . .

loop_
_geom_bond_atom_site_label_1
_geom_bond_atom_site_label_2
_geom_bond_distance
_geom_bond_site_symmetry_2
Cu1 N1 1.972(8) 4_565
Cu1 N1 1.972(8) 18_654
Cu1 N1 1.972(8) .
Cu1 N1 1.972(8) 19_666
N1 C6 1.359(13) .
N1 C2 1.398(14) .
C2 O2 1.20(2) .
C2 N1 1.398(14) 46_656
C5 C6 1.418(13) 46_656
C5 C6 1.418(13) .
O1W N1AM 0.83(6) .
O1W O1W 1.47(9) 46_656
O1W O1W 1.64(11) 18_654
O1W N1AM 1.68(4) 35_665
O1W O1W 1.68(9) 38
O1W N1AM 1.77(5) 32_665
N1AM O1W 0.83(6) 18_654
N1AM N1AM 1.46(6) 32_665
N1AM N1AM 1.46(6) 35_665
N1AM O1W 1.68(5) 46_656
N1AM O1W 1.68(5) 32_665
N1AM O1W 1.77(5) 38
N1AM O1W 1.77(5) 35_665
O3W O1N 1.41(10) 2_565
O2N N1N 1.249(5) .
O2N O2N 1.60(9) 5_564
O2N O2N 1.60(9) 9_465
O1N N1N 1.249(5) .
O1N O3W 1.41(10) 6_565
O1N O3W 1.41(10) 2_565
O1N O3W 1.41(10) 10_565
N1N O2N 1.249(5) 5_564
N1N O2N 1.249(5) 9_465
